data_1554179
loop_
_publ_author_name
'Coward, Daniel L.'
'Lake, Benjamin R. M.'
'Poli, Rinaldo'
'Shaver, Michael P.'

_publ_section_title
;
 Radically Initiated Group Transfer Polymerization of Methacrylates by
 Titanium Amino-Phenolate Complexes
;
_journal_issue 9
_journal_name_full Macromolecules
_journal_page_first 3252
_journal_paper_doi 10.1021/acs.macromol.9b00182
_journal_volume 52
_journal_year 2019
_chemical_formula_moiety 'C44 H60 Cl2 N4 O4 Ti2'
_chemical_formula_sum 'C44 H60 Cl2 N4 O4 Ti2'
_chemical_formula_weight 875.66
_space_group_crystal_system monoclinic
_space_group_IT_number 14
_space_group_name_Hall '-P 2yn'
_space_group_name_H-M_alt 'P 1 21/n 1'
_atom_sites_solution_hydrogens geom
_atom_sites_solution_primary dual
_audit_creation_date 2019-01-09
_audit_creation_method
;
Olex2 1.2
(compiled 2018.05.29 svn.r3508 for OlexSys, GUI svn.r5506)
;
_cell_angle_alpha 90
_cell_angle_beta 90.3460(10)
_cell_angle_gamma 90
_cell_formula_units_Z 2
_cell_length_a 8.24600(10)
_cell_length_b 19.1270(3)
_cell_length_c 13.8373(2)
_cell_measurement_reflns_used 21490
_cell_measurement_temperature 120.00(10)
_cell_measurement_theta_max 75.9270
_cell_measurement_theta_min 3.8920
_cell_volume 2182.40(5)
_computing_cell_refinement
;
CrysAlisPro, Agilent Technologies,
Version 1.171.37.35e (release 07-10-2014 CrysAlis171 .NET)
(compiled Oct  7 2014,17:20:27)
;
_computing_data_collection
;
CrysAlisPro, Agilent Technologies,
Version 1.171.37.35e (release 07-10-2014 CrysAlis171 .NET)
(compiled Oct  7 2014,17:20:27)
;
_computing_data_reduction
;
CrysAlisPro, Agilent Technologies,
Version 1.171.37.35e (release 07-10-2014 CrysAlis171 .NET)
(compiled Oct  7 2014,17:20:27)
;
_computing_molecular_graphics 'Olex2 (Dolomanov et al., 2009)'
_computing_publication_material 'Olex2 (Dolomanov et al., 2009)'
_computing_structure_refinement 'ShelXL (Sheldrick, 2015)'
_computing_structure_solution 'ShelXT (Sheldrick, 2015)'
_diffrn_ambient_environment N~2~
_diffrn_ambient_temperature 120.00(10)
_diffrn_detector 'CCD plate'
_diffrn_detector_area_resol_mean 5.1574
_diffrn_detector_type Atlas
_diffrn_measured_fraction_theta_full 1.000
_diffrn_measured_fraction_theta_max 0.990
_diffrn_measurement_details
;
#__ type_ start__ end____ width___ exp.time_
  1 omega -122.00   -6.00   1.0000    5.0000
omega____ theta____ kappa____ phi______ frames
    -      -43.1686  -19.0000    0.0000 116

#__ type_ start__ end____ width___ exp.time_
  2 omega  -50.00   29.00   1.0000    5.0000
omega____ theta____ kappa____ phi______ frames
    -      -43.1686   38.0000    0.0000 79

#__ type_ start__ end____ width___ exp.time_
  3 omega  -50.00   29.00   1.0000    5.0000
omega____ theta____ kappa____ phi______ frames
    -      -43.1686   38.0000  -60.0000 79

#__ type_ start__ end____ width___ exp.time_
  4 omega  -96.00   -2.00   1.0000    5.0000
omega____ theta____ kappa____ phi______ frames
    -      -43.1686  125.0000   60.0000 94

#__ type_ start__ end____ width___ exp.time_
  5 omega    1.00   83.00   1.0000    5.0000
omega____ theta____ kappa____ phi______ frames
    -       43.1686  -99.0000  -60.0000 82

#__ type_ start__ end____ width___ exp.time_
  6 omega   42.00  120.00   1.0000    5.0000
omega____ theta____ kappa____ phi______ frames
    -       43.1686 -159.0000  -75.0000 78

#__ type_ start__ end____ width___ exp.time_
  7 omega   87.00  178.00   1.0000   20.0000
omega____ theta____ kappa____ phi______ frames
    -      111.0000   30.0000   60.0000 91

#__ type_ start__ end____ width___ exp.time_
  8 omega   36.00   91.00   1.0000   20.0000
omega____ theta____ kappa____ phi______ frames
    -      111.0000  -30.0000    0.0000 55

#__ type_ start__ end____ width___ exp.time_
  9 omega   40.00   99.00   1.0000   20.0000
omega____ theta____ kappa____ phi______ frames
    -      111.0000  -45.0000  150.0000 59

#__ type_ start__ end____ width___ exp.time_
 10 omega   87.00  178.00   1.0000   20.0000
omega____ theta____ kappa____ phi______ frames
    -      111.0000   45.0000  -30.0000 91

#__ type_ start__ end____ width___ exp.time_
 11 omega   39.00  121.00   1.0000   20.0000
omega____ theta____ kappa____ phi______ frames
    -      111.0000 -125.0000  150.0000 82

#__ type_ start__ end____ width___ exp.time_
 12 omega   94.00  178.00   1.0000   20.0000
omega____ theta____ kappa____ phi______ frames
    -      111.0000  125.0000 -150.0000 84

#__ type_ start__ end____ width___ exp.time_
 13 omega   39.00  121.00   1.0000   20.0000
omega____ theta____ kappa____ phi______ frames
    -      111.0000 -125.0000   30.0000 82

#__ type_ start__ end____ width___ exp.time_
 14 omega   41.00  139.00   1.0000   20.0000
omega____ theta____ kappa____ phi______ frames
    -      111.0000  -61.0000   30.0000 98

#__ type_ start__ end____ width___ exp.time_
 15 omega   30.00  109.00   1.0000   20.0000
omega____ theta____ kappa____ phi______ frames
    -      111.0000  -94.0000   30.0000 79

#__ type_ start__ end____ width___ exp.time_
 16 omega   37.00  142.00   1.0000   20.0000
omega____ theta____ kappa____ phi______ frames
    -      111.0000  -77.0000 -180.0000 105

#__ type_ start__ end____ width___ exp.time_
 17 omega   30.00  109.00   1.0000   20.0000
omega____ theta____ kappa____ phi______ frames
    -      111.0000  -94.0000  -90.0000 79

#__ type_ start__ end____ width___ exp.time_
 18 omega   30.00  109.00   1.0000   20.0000
omega____ theta____ kappa____ phi______ frames
    -      111.0000  -94.0000   60.0000 79

#__ type_ start__ end____ width___ exp.time_
 19 omega   94.00  178.00   1.0000   20.0000
omega____ theta____ kappa____ phi______ frames
    -      111.0000  125.0000  120.0000 84

#__ type_ start__ end____ width___ exp.time_
 20 omega   24.00  178.00   1.0000   20.0000
omega____ theta____ kappa____ phi______ frames
    -      111.0000    0.0000   90.0000 154

#__ type_ start__ end____ width___ exp.time_
 21 omega   94.00  178.00   1.0000   20.0000
omega____ theta____ kappa____ phi______ frames
    -      111.0000  125.0000   90.0000 84

#__ type_ start__ end____ width___ exp.time_
 22 omega   30.00  109.00   1.0000   20.0000
omega____ theta____ kappa____ phi______ frames
    -      111.0000  -94.0000 -150.0000 79

#__ type_ start__ end____ width___ exp.time_
 23 omega   30.00  109.00   1.0000   20.0000
omega____ theta____ kappa____ phi______ frames
    -      111.0000  -94.0000  150.0000 79

#__ type_ start__ end____ width___ exp.time_
 24 omega   94.00  178.00   1.0000   20.0000
omega____ theta____ kappa____ phi______ frames
    -      111.0000  125.0000    0.0000 84

#__ type_ start__ end____ width___ exp.time_
 25 omega   39.00  121.00   1.0000   20.0000
omega____ theta____ kappa____ phi______ frames
    -      111.0000 -125.0000 -150.0000 82

#__ type_ start__ end____ width___ exp.time_
 26 omega   36.00   91.00   1.0000   20.0000
omega____ theta____ kappa____ phi______ frames
    -      111.0000  -30.0000 -150.0000 55

#__ type_ start__ end____ width___ exp.time_
 27 omega   98.00  178.00   1.0000   20.0000
omega____ theta____ kappa____ phi______ frames
    -      111.0000  118.0000  163.0000 80

#__ type_ start__ end____ width___ exp.time_
 28 omega   80.00  178.00   1.0000   20.0000
omega____ theta____ kappa____ phi______ frames
    -      111.0000   77.0000  -90.0000 98

#__ type_ start__ end____ width___ exp.time_
 29 omega -113.00  -17.00   1.0000    5.0000
omega____ theta____ kappa____ phi______ frames
    -      -43.1686  -57.0000  -60.0000 96

#__ type_ start__ end____ width___ exp.time_
 30 omega -113.00  -17.00   1.0000    5.0000
omega____ theta____ kappa____ phi______ frames
    -      -43.1686  -57.0000  120.0000 96

#__ type_ start__ end____ width___ exp.time_
 31 omega -113.00  -17.00   1.0000    5.0000
omega____ theta____ kappa____ phi______ frames
    -      -43.1686  -57.0000 -150.0000 96

#__ type_ start__ end____ width___ exp.time_
 32 omega -117.00  -50.00   1.0000    5.0000
omega____ theta____ kappa____ phi______ frames
    -      -43.1686 -159.0000  -75.0000 67

#__ type_ start__ end____ width___ exp.time_
 33 omega -117.00  -12.00   1.0000    5.0000
omega____ theta____ kappa____ phi______ frames
    -      -43.1686  -77.0000  -30.0000 105

#__ type_ start__ end____ width___ exp.time_
 34 omega -117.00  -12.00   1.0000    5.0000
omega____ theta____ kappa____ phi______ frames
    -      -43.1686  -77.0000 -120.0000 105

#__ type_ start__ end____ width___ exp.time_
 35 omega -117.00  -12.00   1.0000    5.0000
omega____ theta____ kappa____ phi______ frames
    -      -43.1686  -77.0000   60.0000 105

#__ type_ start__ end____ width___ exp.time_
 36 omega   87.00  149.00   1.0000   20.0000
omega____ theta____ kappa____ phi______ frames
    -      111.0000   45.0000  120.0000 62

#__ type_ start__ end____ width___ exp.time_
 37 omega   66.00  178.00   1.0000   20.0000
omega____ theta____ kappa____ phi______ frames
    -      111.0000   15.0000 -150.0000 112
;
_diffrn_measurement_device 'four-circle diffractometer'
_diffrn_measurement_device_type 'SuperNova, Dual, Cu at zero, Atlas'
_diffrn_measurement_method '\w scans'
_diffrn_orient_matrix_UB_11 0.0078039000
_diffrn_orient_matrix_UB_12 0.0401895000
_diffrn_orient_matrix_UB_13 0.0963572000
_diffrn_orient_matrix_UB_21 0.0340946000
_diffrn_orient_matrix_UB_22 -0.0689331000
_diffrn_orient_matrix_UB_23 0.0540773000
_diffrn_orient_matrix_UB_31 0.1835227000
_diffrn_orient_matrix_UB_32 0.0110719000
_diffrn_orient_matrix_UB_33 -0.0135222000
_diffrn_radiation_monochromator mirror
_diffrn_radiation_probe x-ray
_diffrn_radiation_type CuK\a
_diffrn_radiation_wavelength 1.54184
_diffrn_reflns_av_R_equivalents 0.0781
_diffrn_reflns_av_unetI/netI 0.0270
_diffrn_reflns_Laue_measured_fraction_full 1.000
_diffrn_reflns_Laue_measured_fraction_max 0.990
_diffrn_reflns_limit_h_max 10
_diffrn_reflns_limit_h_min -8
_diffrn_reflns_limit_k_max 23
_diffrn_reflns_limit_k_min -24
_diffrn_reflns_limit_l_max 17
_diffrn_reflns_limit_l_min -17
_diffrn_reflns_number 44181
_diffrn_reflns_point_group_measured_fraction_full 1.000
_diffrn_reflns_point_group_measured_fraction_max 0.990
_diffrn_reflns_theta_full 67.684
_diffrn_reflns_theta_max 76.545
_diffrn_reflns_theta_min 3.943
_diffrn_source 'sealed X-ray tube'
_diffrn_source_type 'SuperNova (Cu) X-ray Source'
_exptl_absorpt_coefficient_mu 4.599
_exptl_absorpt_correction_T_max 1.00000
_exptl_absorpt_correction_T_min 0.51912
_exptl_absorpt_correction_type multi-scan
_exptl_absorpt_process_details
;
CrysAlisPro, Agilent Technologies,
Version 1.171.37.35e (release 07-10-2014 CrysAlis171 .NET)
(compiled Oct  7 2014,17:20:27)
Empirical absorption correction using spherical harmonics,
 implemented in SCALE3 ABSPACK scaling algorithm.
Empirical absorption correction using spherical harmonics,
 implemented in SCALE3 ABSPACK scaling algorithm.
;
_exptl_crystal_colour 'light green'
_exptl_crystal_colour_modifier light
_exptl_crystal_colour_primary green
_exptl_crystal_density_diffrn 1.333
_exptl_crystal_description prism
_exptl_crystal_F_000 924
_exptl_crystal_size_max 0.217
_exptl_crystal_size_mid 0.0685
_exptl_crystal_size_min 0.0393
_refine_diff_density_max 0.859
_refine_diff_density_min -0.580
_refine_diff_density_rms 0.087
_refine_ls_extinction_method none
_refine_ls_goodness_of_fit_ref 1.076
_refine_ls_hydrogen_treatment constr
_refine_ls_matrix_type full
_refine_ls_number_parameters 259
_refine_ls_number_reflns 4554
_refine_ls_number_restraints 0
_refine_ls_restrained_S_all 1.076
_refine_ls_R_factor_all 0.0503
_refine_ls_R_factor_gt 0.0482
_refine_ls_shift/su_max 0.001
_refine_ls_shift/su_mean 0.000
_refine_ls_structure_factor_coef Fsqd
_refine_ls_weighting_details 'w=1/[\s^2^(Fo^2^)+(0.0848P)^2^+1.5651P] where P=(Fo^2^+2Fc^2^)/3'
_refine_ls_weighting_scheme calc
_refine_ls_wR_factor_gt 0.1338
_refine_ls_wR_factor_ref 0.1360
_reflns_Friedel_coverage 0.000
_reflns_number_gt 4271
_reflns_number_total 4554
_reflns_threshold_expression 'I > 2\s(I)'
_cod_data_source_file ma9b00182_si_002.cif
_cod_data_source_block Complex2dimer
_cod_database_code 1554179
_shelx_shelxl_version_number 2018/3
_chemical_oxdiff_formula 'C22 H30 Cl n2 O2 Ti'
_chemical_oxdiff_usercomment '@ 120 K BRML205a'
_shelx_space_group_comment
;
The symmetry employed for this shelxl refinement is uniquely defined
by the following loop, which should always be used as a source of
symmetry information in preference to the above space-group names.
They are only intended as comments.
;
_shelx_estimated_absorpt_t_max 0.840
_shelx_estimated_absorpt_t_min 0.435
_reflns_odcompleteness_completeness 99.98
_reflns_odcompleteness_iscentric 1
_reflns_odcompleteness_theta 66.97
_olex2_refinement_description
;
1. Fixed Uiso
 At 1.2 times of:
  All C(H) groups, All C(H,H) groups
 At 1.5 times of:
  All C(H,H,H) groups
2.a Secondary CH2 refined with riding coordinates:
 C9(H9A,H9B), C10(H10A,H10B), C19(H19A,H19B), C20(H20A,H20B)
2.b Aromatic/amide H refined with riding coordinates:
 C5(H5), C15(H15), C13(H13), C3(H3)
2.c Idealised Me refined as rotating group:
 C18(H18A,H18B,H18C), C21(H21A,H21B,H21C), C22(H22A,H22B,H22C), C7(H7A,H7B,
 H7C), C17(H17A,H17B,H17C), C8(H8A,H8B,H8C)
;
_olex2_submission_special_instructions 'No special instructions were received'

loop_
_space_group_symop_operation_xyz
'x, y, z'
'-x+1/2, y+1/2, -z+1/2'
'-x, -y, -z'
'x-1/2, -y-1/2, z-1/2'

loop_
_atom_site_label
_atom_site_type_symbol
_atom_site_fract_x
_atom_site_fract_y
_atom_site_fract_z
_atom_site_U_iso_or_equiv
_atom_site_adp_type
_atom_site_occupancy
_atom_site_site_symmetry_order
_atom_site_calc_flag
_atom_site_refinement_flags_posn
Ti1 Ti 0.41718(4) 0.54911(2) 0.41753(3) 0.01854(13) Uani 1 1 d .
Cl1 Cl 0.32500(6) 0.51812(3) 0.58051(3) 0.02210(15) Uani 1 1 d .
O1 O 0.52748(19) 0.62807(8) 0.46374(11) 0.0234(3) Uani 1 1 d .
O2 O 0.31002(19) 0.47910(8) 0.34530(11) 0.0242(3) Uani 1 1 d .
N1 N 0.4767(2) 0.59718(9) 0.27098(13) 0.0203(4) Uani 1 1 d .
N2 N 0.1899(2) 0.61585(11) 0.39391(14) 0.0266(4) Uani 1 1 d .
C6 C 0.6697(2) 0.68882(11) 0.34030(16) 0.0214(4) Uani 1 1 d .
C12 C 0.3376(3) 0.49757(12) 0.17662(16) 0.0238(4) Uani 1 1 d .
C1 C 0.6154(2) 0.68314(11) 0.43580(16) 0.0216(4) Uani 1 1 d .
C5 C 0.7581(3) 0.74736(12) 0.31241(16) 0.0247(4) Uani 1 1 d .
H5 H 0.792075 0.751122 0.248667 0.030 Uiso 1 1 calc R
C9 C 0.6417(2) 0.63021(11) 0.26965(15) 0.0220(4) Uani 1 1 d .
H9A H 0.661126 0.647924 0.205059 0.026 Uiso 1 1 calc R
H9B H 0.721648 0.594073 0.282224 0.026 Uiso 1 1 calc R
C2 C 0.6495(3) 0.73683(12) 0.50241(16) 0.0259(4) Uani 1 1 d .
C11 C 0.2642(3) 0.46341(12) 0.25469(16) 0.0239(4) Uani 1 1 d .
C4 C 0.7969(3) 0.80047(12) 0.37743(18) 0.0286(5) Uani 1 1 d .
C10 C 0.4838(3) 0.54307(12) 0.19312(16) 0.0239(4) Uani 1 1 d .
H10A H 0.575091 0.512669 0.207148 0.029 Uiso 1 1 calc R
H10B H 0.507238 0.566804 0.132853 0.029 Uiso 1 1 calc R
C15 C 0.0973(3) 0.39936(13) 0.14188(18) 0.0310(5) Uani 1 1 d .
H15 H 0.018356 0.365612 0.130200 0.037 Uiso 1 1 calc R
C13 C 0.2862(3) 0.48330(13) 0.08244(17) 0.0279(5) Uani 1 1 d .
H13 H 0.333131 0.507360 0.031336 0.033 Uiso 1 1 calc R
C16 C 0.1419(3) 0.41350(12) 0.23715(17) 0.0268(5) Uani 1 1 d .
C19 C 0.3508(3) 0.65137(12) 0.25073(16) 0.0243(4) Uani 1 1 d .
H19A H 0.343769 0.658941 0.181520 0.029 Uiso 1 1 calc R
H19B H 0.383668 0.695072 0.280539 0.029 Uiso 1 1 calc R
C14 C 0.1663(3) 0.43386(14) 0.06311(17) 0.0305(5) Uani 1 1 d .
C18 C 0.0601(3) 0.37710(14) 0.31977(19) 0.0331(5) Uani 1 1 d .
H18A H 0.133194 0.374693 0.373912 0.050 Uiso 1 1 calc GR
H18B H 0.029977 0.330651 0.300425 0.050 Uiso 1 1 calc GR
H18C H -0.035251 0.402678 0.337766 0.050 Uiso 1 1 calc GR
C3 C 0.7408(3) 0.79384(12) 0.47185(17) 0.0287(5) Uani 1 1 d .
H3 H 0.765433 0.828878 0.516176 0.034 Uiso 1 1 calc R
C20 C 0.1850(3) 0.63100(13) 0.28811(17) 0.0291(5) Uani 1 1 d .
H20A H 0.109112 0.668729 0.275737 0.035 Uiso 1 1 calc R
H20B H 0.146897 0.589934 0.253694 0.035 Uiso 1 1 calc R
C21 C 0.0381(3) 0.57698(14) 0.41719(19) 0.0324(5) Uani 1 1 d .
H21A H 0.033347 0.534813 0.379667 0.049 Uiso 1 1 calc GR
H21B H -0.054173 0.605675 0.402169 0.049 Uiso 1 1 calc GR
H21C H 0.037543 0.565473 0.484719 0.049 Uiso 1 1 calc GR
C22 C 0.1899(3) 0.68067(13) 0.4511(2) 0.0346(5) Uani 1 1 d .
H22A H 0.198199 0.669381 0.518564 0.052 Uiso 1 1 calc GR
H22B H 0.090924 0.705783 0.439330 0.052 Uiso 1 1 calc GR
H22C H 0.280493 0.709151 0.432789 0.052 Uiso 1 1 calc GR
C7 C 0.5827(3) 0.73096(14) 0.60346(18) 0.0362(6) Uani 1 1 d .
H7A H 0.466445 0.733169 0.600987 0.054 Uiso 1 1 calc GR
H7B H 0.623513 0.768740 0.642259 0.054 Uiso 1 1 calc GR
H7C H 0.615705 0.687226 0.631370 0.054 Uiso 1 1 calc GR
C17 C 0.1128(3) 0.41794(17) -0.03907(19) 0.0407(6) Uani 1 1 d .
H17A H 0.144772 0.371225 -0.055712 0.061 Uiso 1 1 calc GR
H17B H 0.162677 0.450458 -0.082600 0.061 Uiso 1 1 calc GR
H17C H -0.002983 0.422021 -0.043892 0.061 Uiso 1 1 calc GR
C8 C 0.8929(4) 0.86332(15) 0.3462(2) 0.0432(7) Uani 1 1 d .
H8A H 1.006106 0.855125 0.358012 0.065 Uiso 1 1 calc GR
H8B H 0.858370 0.903534 0.382116 0.065 Uiso 1 1 calc GR
H8C H 0.875352 0.871413 0.278439 0.065 Uiso 1 1 calc GR

loop_
_atom_site_aniso_label
_atom_site_aniso_U_11
_atom_site_aniso_U_22
_atom_site_aniso_U_33
_atom_site_aniso_U_23
_atom_site_aniso_U_13
_atom_site_aniso_U_12
Ti1 0.0155(2) 0.0207(2) 0.0194(2) 0.00209(13) 0.00159(14) 0.00012(12)
Cl1 0.0166(2) 0.0266(3) 0.0231(3) 0.00524(17) 0.00359(17) 0.00261(17)
O1 0.0261(8) 0.0225(7) 0.0217(7) 0.0021(6) 0.0022(6) -0.0024(6)
O2 0.0203(7) 0.0287(8) 0.0236(7) 0.0016(6) 0.0007(6) -0.0022(6)
N1 0.0172(8) 0.0216(8) 0.0222(8) 0.0000(7) 0.0015(6) 0.0007(7)
N2 0.0236(9) 0.0325(10) 0.0236(9) 0.0061(7) 0.0045(7) 0.0059(8)
C6 0.0169(9) 0.0233(10) 0.0241(10) 0.0005(8) 0.0020(7) 0.0006(8)
C12 0.0196(10) 0.0269(10) 0.0248(10) -0.0037(8) 0.0022(8) 0.0012(8)
C1 0.0188(10) 0.0223(10) 0.0237(10) 0.0038(8) 0.0013(8) -0.0019(8)
C5 0.0224(10) 0.0264(11) 0.0255(10) 0.0032(8) 0.0049(8) -0.0014(8)
C9 0.0186(10) 0.0244(10) 0.0231(10) 0.0012(8) 0.0046(8) -0.0014(8)
C2 0.0272(11) 0.0269(10) 0.0236(11) 0.0000(8) 0.0016(8) -0.0014(9)
C11 0.0197(10) 0.0268(10) 0.0253(11) -0.0033(8) 0.0002(8) 0.0001(8)
C4 0.0252(11) 0.0283(11) 0.0324(12) 0.0018(9) 0.0016(9) -0.0038(9)
C10 0.0224(11) 0.0281(11) 0.0213(10) -0.0020(8) 0.0038(8) -0.0014(8)
C15 0.0235(11) 0.0357(12) 0.0338(12) -0.0092(10) 0.0009(9) -0.0040(9)
C13 0.0247(11) 0.0346(12) 0.0245(11) -0.0037(9) 0.0031(8) 0.0014(9)
C16 0.0215(10) 0.0306(11) 0.0282(11) -0.0039(9) 0.0026(8) -0.0015(9)
C19 0.0219(10) 0.0263(10) 0.0247(10) 0.0073(8) 0.0015(8) 0.0046(8)
C14 0.0255(11) 0.0391(12) 0.0269(12) -0.0091(10) 0.0008(9) 0.0013(10)
C18 0.0290(12) 0.0364(13) 0.0340(12) -0.0015(10) 0.0043(10) -0.0095(10)
C3 0.0295(11) 0.0269(11) 0.0296(11) -0.0031(9) 0.0006(9) -0.0052(9)
C20 0.0248(11) 0.0350(12) 0.0276(11) 0.0063(9) 0.0013(9) 0.0048(9)
C21 0.0215(11) 0.0405(13) 0.0352(12) 0.0053(10) 0.0029(9) 0.0035(10)
C22 0.0321(13) 0.0321(12) 0.0398(13) -0.0014(10) 0.0046(10) 0.0071(10)
C7 0.0472(15) 0.0372(13) 0.0243(11) -0.0052(10) 0.0069(10) -0.0094(11)
C17 0.0357(14) 0.0555(17) 0.0308(13) -0.0127(12) 0.0009(10) -0.0076(12)
C8 0.0501(16) 0.0371(14) 0.0426(15) -0.0012(11) 0.0085(12) -0.0191(12)

loop_
_atom_type_symbol
_atom_type_description
_atom_type_scat_dispersion_real
_atom_type_scat_dispersion_imag
_atom_type_scat_source
C C 0.0181 0.0091 'International Tables Vol C Tables 4.2.6.8 and 6.1.1.4'
H H 0.0000 0.0000 'International Tables Vol C Tables 4.2.6.8 and 6.1.1.4'
Cl Cl 0.3639 0.7018 'International Tables Vol C Tables 4.2.6.8 and 6.1.1.4'
N N 0.0311 0.0180 'International Tables Vol C Tables 4.2.6.8 and 6.1.1.4'
O O 0.0492 0.0322 'International Tables Vol C Tables 4.2.6.8 and 6.1.1.4'
Ti Ti 0.2191 1.8069 'International Tables Vol C Tables 4.2.6.8 and 6.1.1.4'

loop_
_exptl_crystal_face_index_h
_exptl_crystal_face_index_k
_exptl_crystal_face_index_l
_exptl_crystal_face_perp_dist
_exptl_oxdiff_crystal_face_indexfrac_h
_exptl_oxdiff_crystal_face_indexfrac_k
_exptl_oxdiff_crystal_face_indexfrac_l
_exptl_oxdiff_crystal_face_x
_exptl_oxdiff_crystal_face_y
_exptl_oxdiff_crystal_face_z
0 -9 6 0.0251 0.0000 -8.9926 6.0041 0.2171 0.9446 -0.1808
-5 1 0 0.0998 -5.0004 0.9986 0.0001 0.0011 -0.2393 -0.9066
0 -2 -5 0.0197 -0.0008 -2.0046 -4.9993 -0.5623 -0.1322 0.0453
0 5 -3 0.0235 0.0000 4.9962 -3.0023 -0.0885 -0.5068 0.0959
0 1 1 0.0214 0.0002 1.0008 0.9996 0.1365 -0.0149 -0.0024
0 2 5 0.0197 0.0008 2.0046 4.9993 0.5623 0.1322 -0.0453
5 -1 0 0.1101 5.0004 -0.9986 -0.0001 -0.0011 0.2393 0.9066

loop_
_geom_angle_atom_site_label_1
_geom_angle_atom_site_label_2
_geom_angle_atom_site_label_3
_geom_angle
_geom_angle_site_symmetry_1
_geom_angle_site_symmetry_3
Cl1 Ti1 Ti1 48.499(14) 3_666 3_666
Cl1 Ti1 Ti1 49.236(14) . 3_666
Cl1 Ti1 Cl1 97.736(19) . 3_666
O1 Ti1 Ti1 91.44(5) . 3_666
O1 Ti1 Cl1 91.92(5) . .
O1 Ti1 Cl1 89.99(5) . 3_666
O1 Ti1 O2 167.81(7) . .
O1 Ti1 N1 82.65(7) . .
O1 Ti1 N2 89.69(7) . .
O2 Ti1 Ti1 98.93(5) . 3_666
O2 Ti1 Cl1 99.70(5) . .
O2 Ti1 Cl1 92.09(5) . 3_666
O2 Ti1 N1 85.28(7) . .
O2 Ti1 N2 86.55(7) . .
N1 Ti1 Ti1 139.89(5) . 3_666
N1 Ti1 Cl1 169.13(5) . .
N1 Ti1 Cl1 91.69(5) . 3_666
N1 Ti1 N2 80.14(7) . .
N2 Ti1 Ti1 139.70(5) . 3_666
N2 Ti1 Cl1 90.47(5) . .
N2 Ti1 Cl1 171.80(5) . 3_666
Ti1 Cl1 Ti1 82.267(19) . 3_666
C1 O1 Ti1 143.06(14) . .
C11 O2 Ti1 141.45(15) . .
C9 N1 Ti1 112.36(12) . .
C10 N1 Ti1 111.77(13) . .
C10 N1 C9 104.08(16) . .
C19 N1 Ti1 107.07(12) . .
C19 N1 C9 109.58(16) . .
C19 N1 C10 112.06(17) . .
C20 N2 Ti1 105.40(13) . .
C20 N2 C21 106.89(19) . .
C21 N2 Ti1 112.23(14) . .
C22 N2 Ti1 113.33(15) . .
C22 N2 C20 111.35(19) . .
C22 N2 C21 107.49(19) . .
C1 C6 C9 120.41(19) . .
C5 C6 C1 119.6(2) . .
C5 C6 C9 119.86(19) . .
C11 C12 C10 120.1(2) . .
C13 C12 C11 119.9(2) . .
C13 C12 C10 119.6(2) . .
O1 C1 C6 120.68(19) . .
O1 C1 C2 119.47(19) . .
C6 C1 C2 119.82(19) . .
C6 C5 H5 119.1 . .
C6 C5 C4 121.8(2) . .
C4 C5 H5 119.1 . .
N1 C9 C6 116.19(17) . .
N1 C9 H9A 108.2 . .
N1 C9 H9B 108.2 . .
C6 C9 H9A 108.2 . .
C6 C9 H9B 108.2 . .
H9A C9 H9B 107.4 . .
C1 C2 C7 118.7(2) . .
C3 C2 C1 118.6(2) . .
C3 C2 C7 122.7(2) . .
O2 C11 C12 119.7(2) . .
O2 C11 C16 120.7(2) . .
C12 C11 C16 119.6(2) . .
C5 C4 C3 117.6(2) . .
C5 C4 C8 121.1(2) . .
C3 C4 C8 121.3(2) . .
N1 C10 C12 118.38(18) . .
N1 C10 H10A 107.7 . .
N1 C10 H10B 107.7 . .
C12 C10 H10A 107.7 . .
C12 C10 H10B 107.7 . .
H10A C10 H10B 107.1 . .
C16 C15 H15 118.7 . .
C16 C15 C14 122.7(2) . .
C14 C15 H15 118.7 . .
C12 C13 H13 119.2 . .
C14 C13 C12 121.6(2) . .
C14 C13 H13 119.2 . .
C11 C16 C18 120.5(2) . .
C15 C16 C11 118.6(2) . .
C15 C16 C18 120.9(2) . .
N1 C19 H19A 109.1 . .
N1 C19 H19B 109.1 . .
N1 C19 C20 112.66(18) . .
H19A C19 H19B 107.8 . .
C20 C19 H19A 109.1 . .
C20 C19 H19B 109.1 . .
C15 C14 C17 121.1(2) . .
C13 C14 C15 117.6(2) . .
C13 C14 C17 121.3(2) . .
C16 C18 H18A 109.5 . .
C16 C18 H18B 109.5 . .
C16 C18 H18C 109.5 . .
H18A C18 H18B 109.5 . .
H18A C18 H18C 109.5 . .
H18B C18 H18C 109.5 . .
C2 C3 C4 122.6(2) . .
C2 C3 H3 118.7 . .
C4 C3 H3 118.7 . .
N2 C20 C19 111.44(19) . .
N2 C20 H20A 109.3 . .
N2 C20 H20B 109.3 . .
C19 C20 H20A 109.3 . .
C19 C20 H20B 109.3 . .
H20A C20 H20B 108.0 . .
N2 C21 H21A 109.5 . .
N2 C21 H21B 109.5 . .
N2 C21 H21C 109.5 . .
H21A C21 H21B 109.5 . .
H21A C21 H21C 109.5 . .
H21B C21 H21C 109.5 . .
N2 C22 H22A 109.5 . .
N2 C22 H22B 109.5 . .
N2 C22 H22C 109.5 . .
H22A C22 H22B 109.5 . .
H22A C22 H22C 109.5 . .
H22B C22 H22C 109.5 . .
C2 C7 H7A 109.5 . .
C2 C7 H7B 109.5 . .
C2 C7 H7C 109.5 . .
H7A C7 H7B 109.5 . .
H7A C7 H7C 109.5 . .
H7B C7 H7C 109.5 . .
C14 C17 H17A 109.5 . .
C14 C17 H17B 109.5 . .
C14 C17 H17C 109.5 . .
H17A C17 H17B 109.5 . .
H17A C17 H17C 109.5 . .
H17B C17 H17C 109.5 . .
C4 C8 H8A 109.5 . .
C4 C8 H8B 109.5 . .
C4 C8 H8C 109.5 . .
H8A C8 H8B 109.5 . .
H8A C8 H8C 109.5 . .
H8B C8 H8C 109.5 . .

loop_
_geom_bond_atom_site_label_1
_geom_bond_atom_site_label_2
_geom_bond_distance
_geom_bond_site_symmetry_2
Ti1 Ti1 3.2506(7) 3_666
Ti1 Cl1 2.4568(6) .
Ti1 Cl1 2.4847(6) 3_666
Ti1 O1 1.8734(16) .
Ti1 O2 1.8874(16) .
Ti1 N1 2.2827(18) .
Ti1 N2 2.2891(19) .
O1 C1 1.337(3) .
O2 C11 1.341(3) .
N1 C9 1.501(3) .
N1 C10 1.495(3) .
N1 C19 1.492(3) .
N2 C20 1.493(3) .
N2 C21 1.493(3) .
N2 C22 1.471(3) .
C6 C1 1.402(3) .
C6 C5 1.392(3) .
C6 C9 1.504(3) .
C12 C11 1.403(3) .
C12 C10 1.503(3) .
C12 C13 1.395(3) .
C1 C2 1.407(3) .
C5 H5 0.9300 .
C5 C4 1.393(3) .
C9 H9A 0.9700 .
C9 H9B 0.9700 .
C2 C3 1.393(3) .
C2 C7 1.510(3) .
C11 C16 1.409(3) .
C4 C3 1.394(3) .
C4 C8 1.504(3) .
C10 H10A 0.9700 .
C10 H10B 0.9700 .
C15 H15 0.9300 .
C15 C16 1.393(3) .
C15 C14 1.398(4) .
C13 H13 0.9300 .
C13 C14 1.393(3) .
C16 C18 1.502(3) .
C19 H19A 0.9700 .
C19 H19B 0.9700 .
C19 C20 1.515(3) .
C14 C17 1.510(3) .
C18 H18A 0.9600 .
C18 H18B 0.9600 .
C18 H18C 0.9600 .
C3 H3 0.9300 .
C20 H20A 0.9700 .
C20 H20B 0.9700 .
C21 H21A 0.9600 .
C21 H21B 0.9600 .
C21 H21C 0.9600 .
C22 H22A 0.9600 .
C22 H22B 0.9600 .
C22 H22C 0.9600 .
C7 H7A 0.9600 .
C7 H7B 0.9600 .
C7 H7C 0.9600 .
C17 H17A 0.9600 .
C17 H17B 0.9600 .
C17 H17C 0.9600 .
C8 H8A 0.9600 .
C8 H8B 0.9600 .
C8 H8C 0.9600 .
